data_7035108
loop_
_publ_author_name
'Bryant, Macguire R.'
'Burrows, Andrew D.'
'Fitchett, Christopher M.'
'Hawes, Chris S.'
'Hunter, Sally O.'
'Keenan, Luke L.'
'Kelly, David J.'
'Kruger, Paul E.'
'Mahon, Mary F.'
'Richardson, Christopher'

_publ_section_title
;
 The synthesis and characterisation of coordination and hydrogen-bonded
 networks based on 4-(3,5-dimethyl-1H-pyrazol-4-yl)benzoic acid.
;
_journal_issue 19
_journal_name_full 'Dalton transactions (Cambridge, England : 2003)'
_journal_page_first 9269
_journal_page_last 9280
_journal_paper_doi 10.1039/c5dt00011d
_journal_volume 44
_journal_year 2015
_chemical_formula_moiety 'C13 H15 Cd0.5 N2 O3, 1.8(C O)'
_chemical_formula_sum 'C14.8 H22.2 Cd0.5 N2 O4.8'
_chemical_formula_weight 361.15
_chemical_properties_physical 'Loses solvent immediately.'
_space_group_crystal_system monoclinic
_space_group_IT_number 15
_space_group_name_Hall '-C 2yc'
_space_group_name_H-M_alt 'C 1 2/c 1'
_symmetry_Int_Tables_number 15
_symmetry_space_group_name_Hall '-C 2yc'
_symmetry_space_group_name_H-M 'C 1 2/c 1'
_atom_sites_solution_hydrogens geom
_atom_sites_solution_primary direct
_atom_sites_solution_secondary difmap
_audit_creation_date 2014-12-29
_audit_creation_method
;
Olex2 1.2
(compiled 2014.08.28 svn.r2986 for OlexSys, GUI svn.r4874)
;
_audit_update_record
;
2015-03-12 deposited with the CCDC.
2015-04-17 downloaded from the CCDC.
;
_cell_angle_alpha 90.00
_cell_angle_beta 119.841(2)
_cell_angle_gamma 90.00
_cell_formula_units_Z 8
_cell_length_a 15.2670(4)
_cell_length_b 21.2820(4)
_cell_length_c 12.6080(4)
_cell_measurement_reflns_used 98871
_cell_measurement_temperature 150(2)
_cell_measurement_theta_max 27.485
_cell_measurement_theta_min 2.910
_cell_volume 3553.34(18)
_computing_cell_refinement 'HKL Scalepack (Otwinowski & Minor 1997)'
_computing_data_collection 'Collect (Bruker AXS BV, 1997-2004)'
_computing_data_reduction 'Denzo & Scalepack (Otwinowski & Minor, 1997)'
_computing_molecular_graphics 'Olex2 (Dolomanov et al., 2009)'
_computing_publication_material 'Olex2 (Dolomanov et al., 2009)'
_computing_structure_refinement 'SHELXL-97 (Sheldrick, 1997)'
_computing_structure_solution 'SHELXS-97 (Sheldrick, 1990)'
_diffrn_ambient_temperature 150(2)
_diffrn_measured_fraction_theta_full 0.992
_diffrn_measured_fraction_theta_max 0.992
_diffrn_measurement_device_type '95mm CCD camera on \k-goniostat'
_diffrn_measurement_method CCD
_diffrn_radiation_monochromator graphite
_diffrn_radiation_probe x-ray
_diffrn_radiation_type MoK\a
_diffrn_radiation_wavelength 0.71073
_diffrn_reflns_av_R_equivalents 0.0541
_diffrn_reflns_av_unetI/netI 0.0263
_diffrn_reflns_limit_h_max 19
_diffrn_reflns_limit_h_min -19
_diffrn_reflns_limit_k_max 27
_diffrn_reflns_limit_k_min -27
_diffrn_reflns_limit_l_max 16
_diffrn_reflns_limit_l_min -16
_diffrn_reflns_number 29301
_diffrn_reflns_theta_full 27.45
_diffrn_reflns_theta_max 27.45
_diffrn_reflns_theta_min 3.83
_diffrn_source 'fine-focus sealed tube'
_exptl_absorpt_coefficient_mu 0.668
_exptl_absorpt_correction_T_max 0.95
_exptl_absorpt_correction_T_min 0.73
_exptl_absorpt_correction_type multi-scan
_exptl_absorpt_process_details
;
multi-scan from symmetry-related measurements 
 Sortav (Blessing 1995)
;
_exptl_crystal_colour Colourless
_exptl_crystal_density_diffrn 1.350
_exptl_crystal_density_method 'not measured'
_exptl_crystal_description Block
_exptl_crystal_F_000 1499
_exptl_crystal_size_max 0.3
_exptl_crystal_size_mid 0.25
_exptl_crystal_size_min 0.25
_refine_diff_density_max 0.824
_refine_diff_density_min -0.553
_refine_diff_density_rms 0.104
_refine_ls_extinction_coef 0.0011(3)
_refine_ls_extinction_expression Fc^*^=kFc[1+0.001xFc^2^\l^3^/sin(2\q)]^-1/4^
_refine_ls_extinction_method SHELXL
_refine_ls_goodness_of_fit_ref 1.101
_refine_ls_hydrogen_treatment mixed
_refine_ls_matrix_type full
_refine_ls_number_parameters 244
_refine_ls_number_reflns 4032
_refine_ls_number_restraints 12
_refine_ls_restrained_S_all 1.103
_refine_ls_R_factor_all 0.0404
_refine_ls_R_factor_gt 0.0342
_refine_ls_shift/su_max 0.002
_refine_ls_shift/su_mean 0.000
_refine_ls_structure_factor_coef Fsqd
_refine_ls_weighting_details 'calc w=1/[\s^2^(Fo^2^)+(0.0493P)^2^+6.2410P] where P=(Fo^2^+2Fc^2^)/3'
_refine_ls_weighting_scheme calc
_refine_ls_wR_factor_gt 0.0893
_refine_ls_wR_factor_ref 0.0929
_reflns_number_gt 3659
_reflns_number_total 4032
_reflns_threshold_expression >2sigma(I)
_cod_data_source_file c5dt00011d2.cif
_cod_data_source_block h11adb06
_cod_depositor_comments 'Adding full bibliography for 7035103--7035111.cif.'
_cod_original_cell_volume 3553.34(16)
_cod_original_formula_sum 'C14.80 H22.20 Cd0.50 N2 O4.80'
_cod_database_code 7035108
_olex2_refinement_description
;
1. Others
 Fixed Sof: O6(0.5) O4A(0.35) O5A(0.5) O4B(0.15) O5B(0.3) C8(0.8) C9(0.5)
 Fixed U12: Cd1(0) C10(0)
 Fixed U23: Cd1(0) C10(0)
 Fixed Uiso: H1(0.032) H2(0.034) H3(0.034) H5(0.04) H6(0.039) H11A(0.08)
 H11B(0.08) H11C(0.08) H31A(0.053) H31B(0.053) H31C(0.053) H51A(0.061)
 H51B(0.061) H51C(0.061)
 Fixed X: Cd1(0.5) H1(0.7375) H2(0.714) H3(0.6709) H5(0.8352) H6(0.8871)
 C10(1) H11A(0.4432) H11B(0.4582) H11C(0.5421) H31A(0.467) H31B(0.5226)
 H31C(0.5237) H51A(0.9057) H51B(0.9269) H51C(0.8996)
 Fixed Y: H1(0.6938) H2(0.4031) H3(0.5037) H5(0.4764) H6(0.3793) H11A(0.7488)
 H11B(0.6742) H11C(0.7181) H31A(0.584) H31B(0.5176) H31C(0.5668) H51A(0.6544)
 H51B(0.5977) H51C(0.5833)
 Fixed Z: Cd1(0.25) H1(0.3979) H2(0.0521) H3(0.0848) H5(0.4504) H6(0.4176)
 C10(0.25) H11A(-0.0879) H11B(-0.0808) H11C(0.0231) H31A(0.1212) H31B(0.1423)
 H31C(0.047) H51A(0.4984) H51B(0.4309) H51C(0.5358)
;
_olex2_submission_special_instructions 'No special instructions were received'

loop_
_space_group_symop_id
_space_group_symop_operation_xyz
1 'x, y, z'
2 '-x, y, -z+1/2'
3 'x+1/2, y+1/2, z'
4 '-x+1/2, y+1/2, -z+1/2'
5 '-x, -y, -z'
6 'x, -y, z-1/2'
7 '-x+1/2, -y+1/2, -z'
8 'x+1/2, -y+1/2, z-1/2'

loop_
_atom_site_label
_atom_site_type_symbol
_atom_site_fract_x
_atom_site_fract_y
_atom_site_fract_z
_atom_site_U_iso_or_equiv
_atom_site_adp_type
_atom_site_occupancy
_atom_site_symmetry_multiplicity
_atom_site_calc_flag
_atom_site_refinement_flags
_atom_site_disorder_assembly
_atom_site_disorder_group
Cd1 Cd 0.5000 0.720424(10) 0.2500 0.02159(11) Uani 1 2 d S . .
O1 O 0.78136(14) 0.28929(8) 0.11193(16) 0.0280(4) Uani 1 1 d . . .
O2 O 0.92123(14) 0.29751(9) 0.29342(17) 0.0352(4) Uani 1 1 d . . .
O3 O 0.41901(15) 0.70781(10) 0.03580(18) 0.0363(4) Uani 1 1 d D . .
O6 O 1.0337(7) 0.6021(5) 0.3094(8) 0.139(4) Uani 0.50 1 d PD . .
O4A O 0.8798(7) 0.8211(4) 0.1456(8) 0.078(2) Uani 0.35 1 d PD A 2
O5A O 0.8854(6) 0.6893(5) 0.1580(8) 0.116(3) Uani 0.50 1 d PD B 1
O4B O 0.877(3) 0.8802(19) 0.0587(11) 0.155(13) Uani 0.15 1 d PDU A 1
O5B O 0.7928(10) 0.7114(5) 0.1556(9) 0.101(5) Uani 0.30 1 d PD B 2
N1 N 0.71697(15) 0.65866(10) 0.35589(19) 0.0263(4) Uani 1 1 d . . .
H1 H 0.7375 0.6938 0.3979 0.032 Uiso 1 1 calc R . .
N2 N 0.62071(15) 0.64838(9) 0.26549(19) 0.0263(4) Uani 1 1 d . . .
C1 C 0.80460(18) 0.38115(11) 0.2315(2) 0.0261(5) Uani 1 1 d . . .
C2 C 0.74014(19) 0.41829(11) 0.1331(2) 0.0282(5) Uani 1 1 d . . .
H2 H 0.7140 0.4031 0.0521 0.034 Uiso 1 1 calc R . .
C3 C 0.71362(19) 0.47803(11) 0.1529(2) 0.0286(5) Uani 1 1 d . . .
H3 H 0.6709 0.5037 0.0848 0.034 Uiso 1 1 calc R . .
C4 C 0.74885(18) 0.50083(11) 0.2714(2) 0.0266(5) Uani 1 1 d . . .
C5 C 0.8120(2) 0.46237(12) 0.3691(2) 0.0332(6) Uani 1 1 d . . .
H5 H 0.8352 0.4764 0.4504 0.040 Uiso 1 1 calc R . .
C6 C 0.8414(2) 0.40401(12) 0.3497(2) 0.0327(6) Uani 1 1 d . . .
H6 H 0.8871 0.3793 0.4176 0.039 Uiso 1 1 calc R . .
C7 C 0.83762(18) 0.31781(11) 0.2102(2) 0.0255(5) Uani 1 1 d . . .
C8 C 0.7894(6) 0.6621(4) 0.0808(8) 0.118(3) Uani 0.80 1 d PD . .
C9 C 0.9250(9) 0.8808(5) 0.1884(10) 0.092(3) Uani 0.50 1 d PD . .
C10 C 1.0000 0.5428(5) 0.2500 0.108(3) Uani 1 2 d SD . .
C11 C 0.4695(3) 0.71262(18) -0.0328(3) 0.0533(9) Uani 1 1 d . . .
H11A H 0.4432 0.7488 -0.0879 0.080 Uiso 1 1 calc R . .
H11B H 0.4582 0.6742 -0.0808 0.080 Uiso 1 1 calc R . .
H11C H 0.5421 0.7181 0.0231 0.080 Uiso 1 1 calc R . .
C31 C 0.5252(2) 0.56226(12) 0.1253(3) 0.0356(6) Uani 1 1 d . . .
H31A H 0.4670 0.5840 0.1212 0.053 Uiso 1 1 calc R . .
H31B H 0.5226 0.5176 0.1423 0.053 Uiso 1 1 calc R . .
H31C H 0.5237 0.5668 0.0470 0.053 Uiso 1 1 calc R . .
C51 C 0.8868(2) 0.61134(14) 0.4678(3) 0.0406(7) Uani 1 1 d . . .
H51A H 0.9057 0.6544 0.4984 0.061 Uiso 1 1 calc R . .
H51B H 0.9269 0.5977 0.4309 0.061 Uiso 1 1 calc R . .
H51C H 0.8996 0.5833 0.5358 0.061 Uiso 1 1 calc R . .
C3' C 0.62049(18) 0.59038(11) 0.2249(2) 0.0264(5) Uani 1 1 d . . .
C4' C 0.71783(18) 0.56362(11) 0.2902(2) 0.0255(5) Uani 1 1 d . . .
C5' C 0.77731(19) 0.60931(11) 0.3741(2) 0.0274(5) Uani 1 1 d . . .
H3A H 0.3483(7) 0.7033(19) -0.016(3) 0.066(12) Uiso 1 1 d D . .

loop_
_atom_site_aniso_label
_atom_site_aniso_U_11
_atom_site_aniso_U_22
_atom_site_aniso_U_33
_atom_site_aniso_U_23
_atom_site_aniso_U_13
_atom_site_aniso_U_12
Cd1 0.02091(14) 0.01291(13) 0.02733(15) 0.000 0.00927(10) 0.000
O1 0.0312(9) 0.0179(8) 0.0257(9) -0.0029(6) 0.0071(7) 0.0030(7)
O2 0.0277(9) 0.0259(9) 0.0349(10) -0.0063(7) 0.0027(8) 0.0109(7)
O3 0.0281(10) 0.0478(12) 0.0286(10) -0.0053(8) 0.0108(8) -0.0048(8)
O6 0.122(8) 0.183(10) 0.079(5) -0.009(6) 0.025(5) 0.007(7)
O4A 0.087(6) 0.087(7) 0.065(5) 0.000(5) 0.041(5) 0.011(5)
O5A 0.105(6) 0.132(8) 0.113(6) 0.015(6) 0.054(5) -0.012(6)
O4B 0.153(14) 0.155(14) 0.157(14) 0.003(5) 0.078(8) 0.001(5)
O5B 0.081(8) 0.173(14) 0.054(6) 0.049(7) 0.038(6) 0.013(8)
N1 0.0227(10) 0.0188(9) 0.0306(10) -0.0072(8) 0.0082(8) -0.0008(8)
N2 0.0238(10) 0.0190(10) 0.0303(10) -0.0034(8) 0.0090(9) 0.0004(8)
C1 0.0236(11) 0.0177(11) 0.0304(12) -0.0020(9) 0.0085(10) 0.0036(9)
C2 0.0293(12) 0.0218(12) 0.0265(12) -0.0032(9) 0.0086(10) 0.0028(10)
C3 0.0292(13) 0.0208(11) 0.0277(12) 0.0003(9) 0.0080(10) 0.0069(10)
C4 0.0239(11) 0.0190(11) 0.0296(12) -0.0040(9) 0.0078(10) 0.0029(9)
C5 0.0332(13) 0.0287(13) 0.0254(12) -0.0055(10) 0.0053(10) 0.0086(11)
C6 0.0325(13) 0.0257(12) 0.0275(12) -0.0011(10) 0.0056(10) 0.0098(11)
C7 0.0268(12) 0.0182(11) 0.0264(12) -0.0005(9) 0.0094(10) 0.0031(9)
C8 0.091(5) 0.117(6) 0.103(6) -0.014(5) 0.016(4) 0.008(5)
C9 0.115(9) 0.090(7) 0.092(7) -0.015(6) 0.067(7) 0.000(7)
C10 0.102(6) 0.158(9) 0.072(5) 0.000 0.049(5) 0.000
C11 0.055(2) 0.067(2) 0.0413(18) -0.0023(15) 0.0266(16) 0.0038(17)
C31 0.0274(13) 0.0258(13) 0.0380(14) -0.0112(11) 0.0045(11) 0.0046(10)
C51 0.0254(13) 0.0349(15) 0.0452(16) -0.0132(12) 0.0053(12) 0.0028(11)
C3' 0.0258(12) 0.0179(11) 0.0297(12) -0.0023(9) 0.0094(10) 0.0027(9)
C4' 0.0261(12) 0.0185(11) 0.0273(12) -0.0026(9) 0.0097(10) 0.0032(9)
C5' 0.0248(12) 0.0212(11) 0.0325(13) -0.0037(9) 0.0115(10) 0.0015(9)

loop_
_atom_type_symbol
_atom_type_description
_atom_type_scat_dispersion_real
_atom_type_scat_dispersion_imag
_atom_type_scat_source
C C 0.0033 0.0016 'International Tables Vol C Tables 4.2.6.8 and 6.1.1.4'
H H 0.0000 0.0000 'International Tables Vol C Tables 4.2.6.8 and 6.1.1.4'
O O 0.0106 0.0060 'International Tables Vol C Tables 4.2.6.8 and 6.1.1.4'
N N 0.0061 0.0033 'International Tables Vol C Tables 4.2.6.8 and 6.1.1.4'
Cd Cd -0.8075 1.2024 'International Tables Vol C Tables 4.2.6.8 and 6.1.1.4'

loop_
_geom_angle_atom_site_label_1
_geom_angle_atom_site_label_2
_geom_angle_atom_site_label_3
_geom_angle
_geom_angle_site_symmetry_1
_geom_angle_site_symmetry_3
O2 Cd1 O2 86.74(11) 4_655 3_455
O2 Cd1 O3 108.74(7) 4_655 2_655
O2 Cd1 O3 81.03(7) 3_455 2_655
O2 Cd1 O3 81.03(7) 4_655 .
O2 Cd1 O3 108.74(7) 3_455 .
O2 Cd1 N2 162.36(7) 4_655 2_655
O2 Cd1 N2 90.22(8) 4_655 .
O2 Cd1 N2 162.36(7) 3_455 .
O2 Cd1 N2 90.22(8) 3_455 2_655
O3 Cd1 O3 166.94(10) . 2_655
N2 Cd1 O3 83.52(7) . 2_655
N2 Cd1 O3 83.52(7) 2_655 .
N2 Cd1 O3 87.89(7) 2_655 2_655
N2 Cd1 O3 87.89(7) . .
N2 Cd1 N2 97.68(10) 2_655 .
C7 O2 Cd1 119.27(16) . 3_545
Cd1 O3 H3A 125(3) . .
C11 O3 Cd1 123.66(19) . .
C11 O3 H3A 111(3) . .
O6 O6 C10 62.2(4) 2_755 .
N2 N1 H1 123.7 . .
C5' N1 H1 123.7 . .
C5' N1 N2 112.5(2) . .
N1 N2 Cd1 116.45(14) . .
C3' N2 Cd1 136.48(17) . .
C3' N2 N1 105.43(19) . .
C2 C1 C6 119.2(2) . .
C2 C1 C7 120.1(2) . .
C6 C1 C7 120.6(2) . .
C1 C2 H2 120.0 . .
C1 C2 C3 120.1(2) . .
C3 C2 H2 120.0 . .
C2 C3 H3 119.5 . .
C2 C3 C4 121.1(2) . .
C4 C3 H3 119.5 . .
C3 C4 C4' 120.1(2) . .
C5 C4 C3 118.1(2) . .
C5 C4 C4' 121.8(2) . .
C4 C5 H5 119.5 . .
C6 C5 C4 120.9(2) . .
C6 C5 H5 119.5 . .
C1 C6 H6 119.7 . .
C5 C6 C1 120.6(2) . .
C5 C6 H6 119.7 . .
O1 C7 O2 124.6(2) . .
O1 C7 C1 118.8(2) . .
O2 C7 C1 116.6(2) . .
O5B C8 O5A 63.3(7) . .
O4A C9 O4B 71.3(17) . .
O4A C9 C9 116.2(6) . 2_755
O4B C9 C9 128.3(19) . 2_755
O6 C10 O6 55.6(8) . 2_755
O3 C11 H11A 109.5 . .
O3 C11 H11B 109.5 . .
O3 C11 H11C 109.5 . .
H11A C11 H11B 109.5 . .
H11A C11 H11C 109.5 . .
H11B C11 H11C 109.5 . .
H31A C31 H31B 109.5 . .
H31A C31 H31C 109.5 . .
H31B C31 H31C 109.5 . .
C3' C31 H31A 109.5 . .
C3' C31 H31B 109.5 . .
C3' C31 H31C 109.5 . .
H51A C51 H51B 109.5 . .
H51A C51 H51C 109.5 . .
H51B C51 H51C 109.5 . .
C5' C51 H51A 109.5 . .
C5' C51 H51B 109.5 . .
C5' C51 H51C 109.5 . .
N2 C3' C31 120.5(2) . .
N2 C3' C4' 110.4(2) . .
C4' C3' C31 129.1(2) . .
C3' C4' C4 126.9(2) . .
C5' C4' C4 128.0(2) . .
C5' C4' C3' 105.1(2) . .
N1 C5' C51 121.1(2) . .
N1 C5' C4' 106.5(2) . .
C4' C5' C51 132.3(2) . .

loop_
_geom_bond_atom_site_label_1
_geom_bond_atom_site_label_2
_geom_bond_distance
_geom_bond_site_symmetry_2
Cd1 O2 2.2565(18) 4_655
Cd1 O2 2.2565(18) 3_455
Cd1 O3 2.3604(19) .
Cd1 O3 2.3604(19) 2_655
Cd1 N2 2.329(2) 2_655
Cd1 N2 2.329(2) .
O1 C7 1.258(3) .
O2 Cd1 2.2566(18) 3_545
O2 C7 1.259(3) .
O3 C11 1.420(4) .
O3 H3A 0.948(5) .
O6 O6 1.330(16) 2_755
O6 C10 1.426(5) .
O4A C9 1.419(5) .
O5A C8 1.418(5) .
O4B C9 1.420(5) .
O5B C8 1.393(5) .
N1 H1 0.8800 .
N1 N2 1.356(3) .
N1 C5' 1.339(3) .
N2 C3' 1.336(3) .
C1 C2 1.384(3) .
C1 C6 1.393(4) .
C1 C7 1.509(3) .
C2 H2 0.9500 .
C2 C3 1.394(3) .
C3 H3 0.9500 .
C3 C4 1.399(3) .
C4 C5 1.391(3) .
C4 C4' 1.476(3) .
C5 H5 0.9500 .
C5 C6 1.383(3) .
C6 H6 0.9500 .
C9 C9 2.03(2) 2_755
C10 O6 1.426(5) 2_755
C11 H11A 0.9800 .
C11 H11B 0.9800 .
C11 H11C 0.9800 .
C31 H31A 0.9800 .
C31 H31B 0.9800 .
C31 H31C 0.9800 .
C31 C3' 1.494(3) .
C51 H51A 0.9800 .
C51 H51B 0.9800 .
C51 H51C 0.9800 .
C51 C5' 1.492(4) .
C3' C4' 1.412(3) .
C4' C5' 1.390(3) .

loop_
_geom_torsion_atom_site_label_1
_geom_torsion_atom_site_label_2
_geom_torsion_atom_site_label_3
_geom_torsion_atom_site_label_4
_geom_torsion
_geom_torsion_site_symmetry_1
Cd1 O2 C7 O1 18.2(4) 3_545
Cd1 O2 C7 C1 -161.34(17) 3_545
Cd1 N2 C3' C31 14.8(4) .
Cd1 N2 C3' C4' -164.20(19) .
O2 Cd1 O3 C11 40.0(2) 4_655
O2 Cd1 O3 C11 123.4(2) 3_455
O2 Cd1 N2 N1 63.43(17) 4_655
O2 Cd1 N2 N1 -16.5(4) 3_455
O2 Cd1 N2 C3' 146.3(3) 3_455
O2 Cd1 N2 C3' -133.8(3) 4_655
O3 Cd1 O3 C11 -99.4(2) 2_655
O3 Cd1 N2 N1 144.45(17) .
O3 Cd1 N2 N1 -45.41(17) 2_655
O3 Cd1 N2 C3' 117.4(3) 2_655
O3 Cd1 N2 C3' -52.8(3) .
N1 N2 C3' C31 178.8(2) .
N1 N2 C3' C4' -0.1(3) .
N2 Cd1 O3 C11 -148.6(2) 2_655
N2 Cd1 O3 C11 -50.6(2) .
N2 Cd1 N2 N1 -132.38(19) 2_655
N2 Cd1 N2 C3' 30.4(2) 2_655
N2 N1 C5' C51 178.8(2) .
N2 N1 C5' C4' 0.5(3) .
N2 C3' C4' C4 -179.0(2) .
N2 C3' C4' C5' 0.4(3) .
C1 C2 C3 C4 -1.9(4) .
C2 C1 C6 C5 1.7(4) .
C2 C1 C7 O1 -26.1(4) .
C2 C1 C7 O2 153.5(3) .
C2 C3 C4 C5 0.6(4) .
C2 C3 C4 C4' -178.5(2) .
C3 C4 C5 C6 1.8(4) .
C3 C4 C4' C3' 41.5(4) .
C3 C4 C4' C5' -137.8(3) .
C4 C5 C6 C1 -3.0(4) .
C4 C4' C5' N1 178.9(2) .
C4 C4' C5' C51 0.8(5) .
C5 C4 C4' C3' -137.6(3) .
C5 C4 C4' C5' 43.2(4) .
C6 C1 C2 C3 0.7(4) .
C6 C1 C7 O1 156.4(3) .
C6 C1 C7 O2 -24.0(4) .
C7 C1 C2 C3 -176.9(2) .
C7 C1 C6 C5 179.3(3) .
C31 C3' C4' C4 2.2(5) .
C31 C3' C4' C5' -178.4(3) .
C3' C4' C5' N1 -0.5(3) .
C3' C4' C5' C51 -178.5(3) .
C4' C4 C5 C6 -179.1(3) .
C5' N1 N2 Cd1 167.60(17) .
C5' N1 N2 C3' -0.2(3) .
